data_1553753
loop_
_publ_author_name
'Ip, Ho-Wang'
'Chow, Hak-Fun'
'Kuck, Dietmar'

_publ_section_title
;
 Electronic and steric effects on the three-fold Scholl-type
 cycloheptatriene ring formation around a tribenzotriquinacene core
;
_journal_issue 5
_journal_name_full 'Organic Chemistry Frontiers'
_journal_page_first 817
_journal_paper_doi 10.1039/C7QO00132K
_journal_volume 4
_journal_year 2017
_chemical_formula_sum 'C41 H27 O'
_chemical_formula_weight 535.62
_space_group_crystal_system monoclinic
_space_group_IT_number 15
_space_group_name_Hall '-C 2yc'
_space_group_name_H-M_alt 'C 1 2/c 1'
_atom_sites_solution_hydrogens geom
_audit_creation_method SHELXL-2014/7
_audit_update_record
;
2016-05-09 deposited with the CCDC.
2017-03-16 downloaded from the CCDC.
;
_cell_angle_alpha 90
_cell_angle_beta 101.9212(17)
_cell_angle_gamma 90
_cell_formula_units_Z 8
_cell_length_a 23.6823(14)
_cell_length_b 14.1831(8)
_cell_length_c 19.4393(10)
_cell_measurement_temperature 296(2)
_cell_volume 6388.6(6)
_computing_structure_refinement 'SHELXL-2014/7 (Sheldrick, 2014)'
_diffrn_ambient_temperature 296(2)
_diffrn_measured_fraction_theta_full 0.999
_diffrn_measured_fraction_theta_max 0.999
_diffrn_radiation_type MoK\a
_diffrn_radiation_wavelength 0.71073
_diffrn_reflns_av_R_equivalents 0.0613
_diffrn_reflns_av_unetI/netI 0.0312
_diffrn_reflns_Laue_measured_fraction_full 0.999
_diffrn_reflns_Laue_measured_fraction_max 0.999
_diffrn_reflns_limit_h_max 28
_diffrn_reflns_limit_h_min -28
_diffrn_reflns_limit_k_max 17
_diffrn_reflns_limit_k_min -17
_diffrn_reflns_limit_l_max 23
_diffrn_reflns_limit_l_min -23
_diffrn_reflns_number 63194
_diffrn_reflns_point_group_measured_fraction_full 0.999
_diffrn_reflns_point_group_measured_fraction_max 0.999
_diffrn_reflns_theta_full 25.242
_diffrn_reflns_theta_max 25.245
_diffrn_reflns_theta_min 2.474
_exptl_absorpt_coefficient_mu 0.065
_exptl_crystal_colour colourless
_exptl_crystal_density_diffrn 1.114
_exptl_crystal_description block
_exptl_crystal_F_000 2248
_exptl_crystal_size_max 0.300
_exptl_crystal_size_mid 0.200
_exptl_crystal_size_min 0.200
_refine_diff_density_max 0.278
_refine_diff_density_min -0.227
_refine_diff_density_rms 0.049
_refine_ls_extinction_coef 0.0017(2)
_refine_ls_extinction_expression Fc^*^=kFc[1+0.001xFc^2^\l^3^/sin(2\q)]^-1/4^
_refine_ls_extinction_method 'SHELXL-2014/7 (Sheldrick 2014'
_refine_ls_goodness_of_fit_ref 1.045
_refine_ls_hydrogen_treatment constr
_refine_ls_matrix_type full
_refine_ls_number_parameters 381
_refine_ls_number_reflns 5781
_refine_ls_number_restraints 0
_refine_ls_restrained_S_all 1.045
_refine_ls_R_factor_all 0.0864
_refine_ls_R_factor_gt 0.0580
_refine_ls_shift/su_max 0.000
_refine_ls_shift/su_mean 0.000
_refine_ls_structure_factor_coef Fsqd
_refine_ls_weighting_details 'w=1/[\s^2^(Fo^2^)+(0.0719P)^2^+5.1198P] where P=(Fo^2^+2Fc^2^)/3'
_refine_ls_weighting_scheme calc
_refine_ls_wR_factor_gt 0.1439
_refine_ls_wR_factor_ref 0.1598
_reflns_Friedel_coverage 0.000
_reflns_number_gt 4070
_reflns_number_total 5781
_reflns_threshold_expression 'I > 2\s(I)'
_cod_data_source_file c7qo00132k2.cif
_cod_data_source_block a_sq
_cod_original_sg_symbol_H-M 'C 2/c'
_cod_database_code 1553753
_shelx_shelxl_version_number 2014/7
_shelx_space_group_comment
;
The symmetry employed for this shelxl refinement is uniquely defined
by the following loop, which should always be used as a source of
symmetry information in preference to the above space-group names.
They are only intended as comments.
;
_shelx_estimated_absorpt_t_min 0.981
_shelx_estimated_absorpt_t_max 0.987

loop_
_space_group_symop_operation_xyz
'x, y, z'
'-x, y, -z+1/2'
'x+1/2, y+1/2, z'
'-x+1/2, y+1/2, -z+1/2'
'-x, -y, -z'
'x, -y, z-1/2'
'-x+1/2, -y+1/2, -z'
'x+1/2, -y+1/2, z-1/2'

loop_
_atom_site_label
_atom_site_type_symbol
_atom_site_fract_x
_atom_site_fract_y
_atom_site_fract_z
_atom_site_U_iso_or_equiv
_atom_site_adp_type
_atom_site_occupancy
_atom_site_site_symmetry_order
_atom_site_calc_flag
_atom_site_refinement_flags_posn
_atom_site_refinement_flags_adp
O1 O 0.46740(6) 0.49657(10) 0.43148(8) 0.0502(4) Uani 1 1 d . .
C1 C 0.51045(10) 0.31378(18) 0.44999(13) 0.0573(6) Uani 1 1 d . .
H1A H 0.5240 0.3442 0.4944 0.086 Uiso 1 1 calc R U
H1B H 0.5275 0.3433 0.4148 0.086 Uiso 1 1 calc R U
H1C H 0.5211 0.2484 0.4537 0.086 Uiso 1 1 calc R U
C20 C 0.31633(10) 0.51204(16) 0.52792(11) 0.0498(6) Uani 1 1 d . .
H20 H 0.2939 0.5639 0.5343 0.060 Uiso 1 1 calc R U
C19 C 0.35166(9) 0.51696(15) 0.47887(10) 0.0418(5) Uani 1 1 d . .
C3 C 0.41571(9) 0.27545(15) 0.48597(10) 0.0439(5) Uani 1 1 d . .
H3 H 0.4450 0.2528 0.5257 0.053 Uiso 1 1 calc R U
C2 C 0.44552(9) 0.32228(15) 0.42969(10) 0.0427(5) Uani 1 1 d . .
C4 C 0.38255(9) 0.19295(14) 0.44802(11) 0.0432(5) Uani 1 1 d . .
C5 C 0.35539(11) 0.12053(16) 0.47593(12) 0.0542(6) Uani 1 1 d . .
H5 H 0.3537 0.1212 0.5233 0.065 Uiso 1 1 calc R U
C6 C 0.33073(11) 0.04721(16) 0.43345(13) 0.0583(6) Uani 1 1 d . .
H6 H 0.3124 -0.0015 0.4522 0.070 Uiso 1 1 calc R U
C9 C 0.38544(9) 0.19114(14) 0.37706(10) 0.0424(5) Uani 1 1 d . .
C7 C 0.33325(11) 0.04613(17) 0.36340(13) 0.0595(7) Uani 1 1 d . .
H7 H 0.3162 -0.0032 0.3350 0.071 Uiso 1 1 calc R U
C8 C 0.36072(11) 0.11738(16) 0.33475(12) 0.0544(6) Uani 1 1 d . .
H8 H 0.3626 0.1158 0.2875 0.065 Uiso 1 1 calc R U
C12 C 0.35371(10) 0.34317(16) 0.24288(10) 0.0488(6) Uani 1 1 d . .
C11 C 0.38594(9) 0.34895(15) 0.31216(10) 0.0416(5) Uani 1 1 d . .
C10 C 0.42018(9) 0.27312(15) 0.35781(10) 0.0419(5) Uani 1 1 d . .
H10 H 0.4515 0.2500 0.3362 0.050 Uiso 1 1 calc R U
C35 C 0.35307(9) 0.60253(14) 0.43605(11) 0.0429(5) Uani 1 1 d . .
C13 C 0.32062(12) 0.42124(18) 0.21712(12) 0.0601(7) Uani 1 1 d . .
H13 H 0.2979 0.4184 0.1720 0.072 Uiso 1 1 calc R U
C14 C 0.32002(12) 0.50265(17) 0.25541(11) 0.0599(7) Uani 1 1 d . .
H14 H 0.2967 0.5527 0.2361 0.072 Uiso 1 1 calc R U
C34 C 0.35139(10) 0.69012(16) 0.46788(12) 0.0538(6) Uani 1 1 d . .
H34 H 0.3492 0.6924 0.5151 0.065 Uiso 1 1 calc R U
C33 C 0.35280(12) 0.77313(17) 0.43205(14) 0.0666(7) Uani 1 1 d . .
H33 H 0.3519 0.8306 0.4548 0.080 Uiso 1 1 calc R U
C32 C 0.35558(14) 0.77055(19) 0.36186(15) 0.0770(8) Uani 1 1 d . .
H32 H 0.3573 0.8263 0.3372 0.092 Uiso 1 1 calc R U
C31 C 0.35574(13) 0.68513(18) 0.32876(13) 0.0663(7) Uani 1 1 d . .
H31 H 0.3566 0.6842 0.2812 0.080 Uiso 1 1 calc R U
C30 C 0.35464(10) 0.60019(15) 0.36370(11) 0.0492(6) Uani 1 1 d . .
C15 C 0.35402(10) 0.51110(15) 0.32311(11) 0.0471(5) Uani 1 1 d . .
C29 C 0.40898(13) 0.22563(19) 0.18845(13) 0.0657(7) Uani 1 1 d . .
H29 H 0.4428 0.2554 0.2108 0.079 Uiso 1 1 calc R U
C16 C 0.38646(9) 0.43227(15) 0.34920(10) 0.0414(5) Uani 1 1 d . .
C18 C 0.38425(9) 0.43645(14) 0.47302(10) 0.0381(5) Uani 1 1 d . .
C17 C 0.42305(9) 0.42567(14) 0.42180(10) 0.0396(5) Uani 1 1 d . .
C22 C 0.34511(10) 0.35121(16) 0.55959(10) 0.0469(5) Uani 1 1 d . .
C28 C 0.41214(16) 0.1475(2) 0.14705(15) 0.0806(9) Uani 1 1 d . .
H28 H 0.4479 0.1249 0.1420 0.097 Uiso 1 1 calc R U
C24 C 0.35619(11) 0.26037(16) 0.19717(10) 0.0513(6) Uani 1 1 d . .
C23 C 0.38019(9) 0.35348(14) 0.51002(10) 0.0404(5) Uani 1 1 d . .
C27 C 0.3628(2) 0.1035(2) 0.11358(15) 0.0878(10) Uani 1 1 d . .
H27 H 0.3649 0.0502 0.0864 0.105 Uiso 1 1 calc R U
C25 C 0.30720(13) 0.2158(2) 0.16145(13) 0.0728(8) Uani 1 1 d . .
H25 H 0.2711 0.2386 0.1653 0.087 Uiso 1 1 calc R U
C26 C 0.31079(18) 0.1378(2) 0.12004(16) 0.0884(10) Uani 1 1 d . .
H26 H 0.2772 0.1086 0.0964 0.106 Uiso 1 1 calc R U
C21 C 0.31398(11) 0.43189(16) 0.56705(11) 0.0525(6) Uani 1 1 d . .
H21 H 0.2905 0.4319 0.5999 0.063 Uiso 1 1 calc R U
C41 C 0.38558(15) 0.2232(2) 0.64407(12) 0.0739(8) Uani 1 1 d . .
H41 H 0.4226 0.2455 0.6446 0.089 Uiso 1 1 calc R U
C39 C 0.3222(2) 0.1114(2) 0.68300(18) 0.1006(13) Uani 1 1 d . .
H39 H 0.3167 0.0583 0.7089 0.121 Uiso 1 1 calc R U
C37 C 0.28350(15) 0.2338(2) 0.60521(15) 0.0747(8) Uani 1 1 d . .
H37 H 0.2513 0.2645 0.5794 0.090 Uiso 1 1 calc R U
C36 C 0.33834(12) 0.26719(17) 0.60369(11) 0.0566(7) Uani 1 1 d . .
C40 C 0.3773(2) 0.1440(2) 0.68461(15) 0.0979(12) Uani 1 1 d . .
H40 H 0.4088 0.1138 0.7123 0.117 Uiso 1 1 calc R U
C38 C 0.2763(2) 0.1557(2) 0.64452(19) 0.0977(11) Uani 1 1 d . .
H38 H 0.2393 0.1334 0.6444 0.117 Uiso 1 1 calc R U

loop_
_atom_site_aniso_label
_atom_site_aniso_U_11
_atom_site_aniso_U_22
_atom_site_aniso_U_33
_atom_site_aniso_U_23
_atom_site_aniso_U_13
_atom_site_aniso_U_12
O1 0.0541(9) 0.0435(9) 0.0534(9) -0.0100(7) 0.0119(7) -0.0083(7)
C1 0.0486(13) 0.0555(15) 0.0649(15) -0.0140(12) 0.0046(11) 0.0082(11)
C20 0.0645(14) 0.0437(13) 0.0439(12) -0.0015(10) 0.0174(11) 0.0117(11)
C19 0.0531(12) 0.0387(12) 0.0333(10) -0.0033(9) 0.0080(9) 0.0026(10)
C3 0.0559(13) 0.0406(12) 0.0328(10) -0.0017(9) 0.0034(9) 0.0082(10)
C2 0.0462(12) 0.0438(12) 0.0371(11) -0.0066(9) 0.0061(9) 0.0006(10)
C4 0.0573(13) 0.0319(11) 0.0404(11) 0.0001(9) 0.0105(10) 0.0081(10)
C5 0.0807(17) 0.0363(13) 0.0496(13) 0.0033(11) 0.0225(12) 0.0072(12)
C6 0.0751(16) 0.0365(13) 0.0666(16) 0.0052(12) 0.0223(13) 0.0011(12)
C9 0.0515(12) 0.0362(12) 0.0384(11) -0.0004(9) 0.0070(9) 0.0039(10)
C7 0.0769(17) 0.0407(14) 0.0572(15) -0.0042(11) 0.0050(12) -0.0083(12)
C8 0.0751(16) 0.0426(13) 0.0427(12) -0.0045(11) 0.0054(11) -0.0044(12)
C12 0.0666(15) 0.0484(13) 0.0315(11) 0.0006(10) 0.0105(10) -0.0095(11)
C11 0.0508(12) 0.0416(12) 0.0342(11) -0.0015(9) 0.0132(9) -0.0038(10)
C10 0.0492(12) 0.0407(12) 0.0372(11) -0.0086(9) 0.0121(9) 0.0009(10)
C35 0.0512(12) 0.0360(12) 0.0415(11) -0.0026(9) 0.0098(9) 0.0030(10)
C13 0.0873(18) 0.0591(16) 0.0295(11) 0.0032(11) 0.0015(11) 0.0013(14)
C14 0.0883(18) 0.0494(14) 0.0379(12) 0.0092(11) 0.0041(12) 0.0069(13)
C34 0.0658(15) 0.0446(14) 0.0505(13) -0.0039(11) 0.0111(11) 0.0065(11)
C33 0.094(2) 0.0381(14) 0.0680(17) -0.0046(12) 0.0164(14) 0.0068(13)
C32 0.120(2) 0.0412(15) 0.0724(18) 0.0105(13) 0.0249(17) 0.0042(15)
C31 0.101(2) 0.0481(15) 0.0511(14) 0.0080(12) 0.0196(14) 0.0054(14)
C30 0.0647(14) 0.0401(13) 0.0428(12) 0.0042(10) 0.0110(10) 0.0018(11)
C15 0.0663(14) 0.0406(13) 0.0356(11) 0.0029(9) 0.0135(10) -0.0007(11)
C29 0.090(2) 0.0628(17) 0.0519(14) -0.0160(13) 0.0315(13) -0.0218(15)
C16 0.0522(13) 0.0409(12) 0.0326(10) -0.0007(9) 0.0118(9) -0.0043(10)
C18 0.0473(12) 0.0357(11) 0.0301(10) -0.0042(9) 0.0053(8) -0.0012(9)
C17 0.0437(11) 0.0379(12) 0.0369(11) -0.0060(9) 0.0075(9) -0.0044(9)
C22 0.0658(14) 0.0427(13) 0.0331(10) -0.0018(9) 0.0121(10) 0.0012(11)
C28 0.123(3) 0.0656(19) 0.0642(17) -0.0152(15) 0.0451(17) -0.0131(18)
C24 0.0760(16) 0.0461(13) 0.0313(11) -0.0017(10) 0.0099(11) -0.0111(12)
C23 0.0540(13) 0.0385(12) 0.0273(10) -0.0029(9) 0.0048(9) 0.0021(10)
C27 0.153(3) 0.0553(18) 0.0547(17) -0.0156(14) 0.0199(19) -0.018(2)
C25 0.086(2) 0.0678(18) 0.0549(15) -0.0066(14) -0.0074(14) -0.0100(15)
C26 0.109(3) 0.077(2) 0.0664(18) -0.0177(17) -0.0106(18) -0.025(2)
C21 0.0713(15) 0.0514(14) 0.0401(12) -0.0006(10) 0.0239(11) 0.0054(12)
C41 0.116(2) 0.0662(18) 0.0412(13) 0.0058(13) 0.0196(14) 0.0190(17)
C39 0.181(4) 0.065(2) 0.072(2) 0.0128(18) 0.063(3) 0.004(3)
C37 0.105(2) 0.0595(17) 0.0698(18) 0.0070(14) 0.0409(16) -0.0072(16)
C36 0.094(2) 0.0448(14) 0.0356(12) 0.0012(10) 0.0245(12) 0.0074(13)
C40 0.174(4) 0.072(2) 0.0502(17) 0.0138(15) 0.029(2) 0.038(2)
C38 0.145(3) 0.069(2) 0.094(2) 0.0113(19) 0.059(2) -0.008(2)

loop_
_atom_type_symbol
_atom_type_description
_atom_type_scat_dispersion_real
_atom_type_scat_dispersion_imag
_atom_type_scat_source
C C 0.0033 0.0016 'International Tables Vol C Tables 4.2.6.8 and 6.1.1.4'
H H 0.0000 0.0000 'International Tables Vol C Tables 4.2.6.8 and 6.1.1.4'
O O 0.0106 0.0060 'International Tables Vol C Tables 4.2.6.8 and 6.1.1.4'

loop_
_geom_angle_atom_site_label_1
_geom_angle_atom_site_label_2
_geom_angle_atom_site_label_3
_geom_angle
C21 C20 C19 121.2(2)
C20 C19 C18 115.77(19)
C20 C19 C35 120.90(19)
C18 C19 C35 123.32(18)
C4 C3 C23 116.62(18)
C4 C3 C2 104.51(16)
C23 C3 C2 105.29(17)
C1 C2 C17 114.18(18)
C1 C2 C10 112.29(18)
C17 C2 C10 105.74(16)
C1 C2 C3 111.39(18)
C17 C2 C3 105.89(16)
C10 C2 C3 106.82(16)
C5 C4 C9 119.8(2)
C5 C4 C3 128.34(19)
C9 C4 C3 111.69(18)
C6 C5 C4 119.9(2)
C7 C6 C5 120.1(2)
C8 C9 C4 120.0(2)
C8 C9 C10 128.17(19)
C4 C9 C10 111.72(18)
C6 C7 C8 120.8(2)
C7 C8 C9 119.4(2)
C13 C12 C11 116.9(2)
C13 C12 C24 120.35(19)
C11 C12 C24 122.7(2)
C16 C11 C12 119.5(2)
C16 C11 C10 110.79(17)
C12 C11 C10 129.58(19)
C9 C10 C11 115.86(17)
C9 C10 C2 104.41(16)
C11 C10 C2 105.44(16)
C34 C35 C30 118.1(2)
C34 C35 C19 118.50(18)
C30 C35 C19 123.34(18)
C14 C13 C12 122.8(2)
C13 C14 C15 120.9(2)
C33 C34 C35 122.3(2)
C34 C33 C32 119.4(2)
C31 C32 C33 119.5(2)
C32 C31 C30 122.4(2)
C31 C30 C35 118.3(2)
C31 C30 C15 118.5(2)
C35 C30 C15 123.19(19)
C16 C15 C14 116.2(2)
C16 C15 C30 123.01(19)
C14 C15 C30 120.8(2)
C28 C29 C24 121.0(3)
C11 C16 C15 123.52(18)
C11 C16 C17 112.23(18)
C15 C16 C17 124.16(18)
C23 C18 C19 123.41(19)
C23 C18 C17 112.02(18)
C19 C18 C17 124.32(18)
O1 C17 C18 111.95(16)
O1 C17 C16 110.13(16)
C18 C17 C16 107.79(16)
O1 C17 C2 114.84(16)
C18 C17 C2 105.97(17)
C16 C17 C2 105.73(16)
C21 C22 C23 117.3(2)
C21 C22 C36 118.4(2)
C23 C22 C36 124.3(2)
C27 C28 C29 120.0(3)
C25 C24 C29 117.6(2)
C25 C24 C12 122.2(2)
C29 C24 C12 120.2(2)
C18 C23 C22 119.35(19)
C18 C23 C3 110.76(18)
C22 C23 C3 129.86(19)
C26 C27 C28 119.8(3)
C24 C25 C26 121.0(3)
C27 C26 C25 120.6(3)
C20 C21 C22 122.8(2)
C36 C41 C40 119.3(3)
C38 C39 C40 120.7(3)
C38 C37 C36 120.7(3)
C41 C36 C37 119.1(3)
C41 C36 C22 121.2(3)
C37 C36 C22 119.7(2)
C39 C40 C41 119.6(3)
C39 C38 C37 120.4(4)

loop_
_geom_bond_atom_site_label_1
_geom_bond_atom_site_label_2
_geom_bond_distance
O1 C17 1.438(2)
C1 C2 1.511(3)
C20 C21 1.375(3)
C20 C19 1.394(3)
C19 C18 1.396(3)
C19 C35 1.476(3)
C3 C4 1.514(3)
C3 C23 1.521(3)
C3 C2 1.567(3)
C2 C17 1.557(3)
C2 C10 1.566(3)
C4 C5 1.381(3)
C4 C9 1.395(3)
C5 C6 1.380(3)
C6 C7 1.375(4)
C9 C8 1.384(3)
C9 C10 1.515(3)
C7 C8 1.380(3)
C12 C13 1.389(3)
C12 C11 1.407(3)
C12 C24 1.481(3)
C11 C16 1.383(3)
C11 C10 1.518(3)
C35 C34 1.392(3)
C35 C30 1.415(3)
C13 C14 1.375(3)
C14 C15 1.399(3)
C34 C33 1.372(3)
C33 C32 1.380(4)
C32 C31 1.372(4)
C31 C30 1.386(3)
C30 C15 1.488(3)
C15 C16 1.392(3)
C29 C28 1.380(4)
C29 C24 1.386(4)
C16 C17 1.499(3)
C18 C23 1.393(3)
C18 C17 1.496(3)
C22 C21 1.385(3)
C22 C23 1.397(3)
C22 C36 1.496(3)
C28 C27 1.366(5)
C24 C25 1.376(3)
C27 C26 1.354(5)
C25 C26 1.381(4)
C41 C36 1.376(4)
C41 C40 1.409(4)
C39 C38 1.341(5)
C39 C40 1.379(5)
C37 C38 1.376(4)
C37 C36 1.389(4)
